data_7036507
loop_
_publ_author_name
'Novoa, N\'estor'
'Roisnel, Thierry'
'Hamon, Paul'
'Kahlal, Samia'
'Manzur, Carolina'
'Ngo, Hoang Minh'
'Ledoux-Rak, Isabelle'
'Saillard, Jean-Yves'
'Carrillo, David'
'Hamon, Jean-Ren\'e'

_publ_section_title
;
 Four-coordinate nickel(ii) and copper(ii) complex based ONO tridentate
 Schiff base ligands: synthesis, molecular structure, electrochemical,
 linear and nonlinear properties, and computational study.
;
_journal_issue 41
_journal_name_full 'Dalton transactions (Cambridge, England : 2003)'
_journal_page_first 18019
_journal_page_last 18037
_journal_paper_doi 10.1039/c5dt02822a
_journal_volume 44
_journal_year 2015
_chemical_absolute_configuration unk
_chemical_compound_source 'synthesis as described'
_chemical_formula_moiety 'C17 H17 N O3'
_chemical_formula_sum 'C17 H17 N O3'
_chemical_formula_weight 283.32
_chemical_name_systematic
;
 ?
;
_space_group_IT_number 114
_symmetry_cell_setting tetragonal
_symmetry_Int_Tables_number 114
_symmetry_space_group_name_Hall 'P -4 2n'
_symmetry_space_group_name_H-M 'P -4 21 c'
_atom_sites_solution_hydrogens geom
_atom_sites_solution_primary direct
_atom_sites_solution_secondary difmap
_audit_update_record
;
2015-04-07 deposited with the CCDC.
2015-09-14 downloaded from the CCDC.
;
_cell_angle_alpha 90
_cell_angle_beta 90
_cell_angle_gamma 90
_cell_formula_units_Z 8
_cell_length_a 19.8481(7)
_cell_length_b 19.8481
_cell_length_c 7.1359(3)
_cell_measurement_reflns_used 3818
_cell_measurement_temperature 150(2)
_cell_measurement_theta_max 26.17
_cell_measurement_theta_min 2.29
_cell_measurement_wavelength 0.71073
_cell_volume 2811.17(15)
_computing_cell_refinement 'Bruker APEX2 (Bruker, 2006)'
_computing_data_collection 'Bruker APEX2 (Bruker, 2006)'
_computing_data_reduction 'Bruker APEX2 (Bruker, 2006)'
_computing_molecular_graphics 'Ortep-3 for Windows (Farrugia, 1997)'
_computing_publication_material
;
          WinGX publication routines (Farrugia, 2012),
          CRYSCALc (T. Roisnel, local program, 2014)
;
_computing_structure_refinement 'SHELXL-97 (Sheldrick, 1997)'
_computing_structure_solution 'SIR97 (Altomare et al., 1999)'
_diffrn_ambient_temperature 150(2)
_diffrn_detector 'CCD plate'
_diffrn_measured_fraction_theta_full 0.995
_diffrn_measured_fraction_theta_max 0.995
_diffrn_measurement_device_type 'APEXII, Bruker-AXS'
_diffrn_measurement_method 'CCD rotation images, thin slices'
_diffrn_radiation_monochromator graphite
_diffrn_radiation_probe x-ray
_diffrn_radiation_type MoK\a
_diffrn_radiation_wavelength 0.71073
_diffrn_reflns_av_R_equivalents 0.0429
_diffrn_reflns_av_unetI/netI 0.0334
_diffrn_reflns_limit_h_max 19
_diffrn_reflns_limit_h_min -25
_diffrn_reflns_limit_k_max 25
_diffrn_reflns_limit_k_min -18
_diffrn_reflns_limit_l_max 9
_diffrn_reflns_limit_l_min -6
_diffrn_reflns_number 11631
_diffrn_reflns_theta_full 27.48
_diffrn_reflns_theta_max 27.48
_diffrn_reflns_theta_min 3.52
_exptl_absorpt_coefficient_mu 0.092
_exptl_absorpt_correction_T_max 0.984
_exptl_absorpt_correction_T_min 0.841
_exptl_absorpt_correction_type multi-scan
_exptl_absorpt_process_details
;
  [Sheldrick, G.M. (2002). SADABS Bruker AXS Inc., Madison, Wisconsin, USA]
;
_exptl_crystal_colour colourless
_exptl_crystal_density_diffrn 1.339
_exptl_crystal_density_method 'not measured'
_exptl_crystal_description prism
_exptl_crystal_F_000 1200
_exptl_crystal_size_max 0.43
_exptl_crystal_size_mid 0.33
_exptl_crystal_size_min 0.18
_refine_diff_density_max 0.3
_refine_diff_density_min -0.362
_refine_diff_density_rms 0.059
_refine_ls_extinction_method none
_refine_ls_goodness_of_fit_ref 1.118
_refine_ls_hydrogen_treatment mixed
_refine_ls_matrix_type full
_refine_ls_number_parameters 201
_refine_ls_number_reflns 1825
_refine_ls_number_restraints 0
_refine_ls_restrained_S_all 1.118
_refine_ls_R_factor_all 0.0793
_refine_ls_R_factor_gt 0.0729
_refine_ls_shift/su_max 0.004
_refine_ls_shift/su_mean 0
_refine_ls_structure_factor_coef Fsqd
_refine_ls_weighting_details 'calc w=1/[\s^2^(Fo^2^)+(0.0207P)^2^+5.8924P] where P=(Fo^2^+2Fc^2^)/3'
_refine_ls_weighting_scheme calc
_refine_ls_wR_factor_gt 0.1443
_refine_ls_wR_factor_ref 0.1474
_reflns_number_gt 1682
_reflns_number_total 1825
_reflns_threshold_expression >2sigma(I)
_cod_data_source_file c5dt02822a2.cif
_cod_data_source_block NN100
_cod_depositor_comments 'Adding full bibliography for 7036507--7036511.cif.'
_cod_database_code 7036507

loop_
_symmetry_equiv_pos_as_xyz
'x, y, z'
'-x, -y, z'
'x+1/2, -y+1/2, -z+1/2'
'-x+1/2, y+1/2, -z+1/2'
'y+1/2, x+1/2, z+1/2'
'-y+1/2, -x+1/2, z+1/2'
'-y, x, -z'
'y, -x, -z'

loop_
_atom_site_label
_atom_site_type_symbol
_atom_site_fract_x
_atom_site_fract_y
_atom_site_fract_z
_atom_site_U_iso_or_equiv
_atom_site_adp_type
_atom_site_occupancy
_atom_site_symmetry_multiplicity
_atom_site_calc_flag
_atom_site_refinement_flags
_atom_site_disorder_assembly
_atom_site_disorder_group
C17 C 0.2853(3) -0.2110(2) 0.6695(8) 0.0361(11) Uani 1 1 d . . .
H17A H 0.275 -0.1993 0.7999 0.054 Uiso 1 1 calc R . .
H17B H 0.2942 -0.2594 0.6602 0.054 Uiso 1 1 calc R . .
H17C H 0.2468 -0.1993 0.5897 0.054 Uiso 1 1 calc R . .
O3 O 0.34339(15) -0.17421(14) 0.6093(5) 0.0320(8) Uani 1 1 d . . .
C14 C 0.3416(2) -0.1056(2) 0.6294(6) 0.0227(9) Uani 1 1 d . . .
C13 C 0.2880(2) -0.0694(2) 0.7046(7) 0.0237(9) Uani 1 1 d . . .
H13 H 0.2486 -0.0922 0.7456 0.028 Uiso 1 1 calc R . .
C12 C 0.2926(2) 0.0002(2) 0.7196(7) 0.0250(9) Uani 1 1 d . . .
H12 H 0.2558 0.0248 0.7705 0.03 Uiso 1 1 calc R . .
C11 C 0.3501(2) 0.0348(2) 0.6614(6) 0.0225(9) Uani 1 1 d . . .
C16 C 0.4028(2) -0.0028(2) 0.5856(6) 0.0230(9) Uani 1 1 d . . .
H16 H 0.4427 0.0196 0.5473 0.028 Uiso 1 1 calc R . .
C15 C 0.3983(2) -0.0716(2) 0.5649(7) 0.0245(9) Uani 1 1 d . . .
H15 H 0.4339 -0.0958 0.5067 0.029 Uiso 1 1 calc R . .
C10 C 0.3537(2) 0.1097(2) 0.6802(7) 0.0274(10) Uani 1 1 d . . .
O2 O 0.29952(16) 0.14250(16) 0.6911(8) 0.0615(15) Uani 1 1 d . . .
C9 C 0.4176(2) 0.1408(2) 0.6871(6) 0.0232(9) Uani 1 1 d . . .
H9 H 0.4562 0.1126 0.6777 0.028 Uiso 1 1 calc R . .
C7 C 0.4280(2) 0.2092(2) 0.7067(7) 0.0246(9) Uani 1 1 d . A .
C8 C 0.4981(2) 0.2371(2) 0.7210(7) 0.0263(9) Uani 1 1 d . . .
H8A H 0.5077 0.265 0.6109 0.039 Uiso 1 1 calc R . .
H8B H 0.5305 0.1999 0.7269 0.039 Uiso 1 1 calc R . .
H8C H 0.5019 0.2646 0.8346 0.039 Uiso 1 1 calc R . .
N1 N 0.37633(19) 0.25244(19) 0.7140(9) 0.0467(15) Uani 1 1 d . . .
H1 H 0.336(3) 0.232(3) 0.666(8) 0.05 Uiso 1 1 d . . .
C2A C 0.3830(2) 0.3242(2) 0.7253(10) 0.0405(15) Uani 0.581(6) 1 d P A 1
C3A C 0.3840(2) 0.3620(3) 0.5561(9) 0.0371(13) Uani 0.581(6) 1 d P A 1
H3A H 0.3802 0.3404 0.4378 0.044 Uiso 0.581(6) 1 calc PR A 1
C4A C 0.3905(2) 0.4316(2) 0.5692(9) 0.0341(12) Uani 0.581(6) 1 d P A 1
H4A H 0.3919 0.458 0.4584 0.041 Uiso 0.581(6) 1 calc PR A 1
C5A C 0.3950(2) 0.4627(2) 0.7425(8) 0.0336(12) Uani 0.581(6) 1 d P A 1
H5A H 0.3989 0.5103 0.7488 0.04 Uiso 0.581(6) 1 calc PR A 1
C6A C 0.3940(3) 0.4257(3) 0.9058(9) 0.0404(13) Uani 0.581(6) 1 d P A 1
H6A H 0.3974 0.4476 1.0238 0.048 Uiso 0.581(6) 1 calc PR A 1
C1A C 0.3879(3) 0.3559(3) 0.8957(9) 0.0416(15) Uani 0.581(6) 1 d P A 1
O1A O 0.3800(3) 0.3263(3) 1.0866(9) 0.0293(10) Uani 0.581(6) 1 d P A 1
H1A H 0.376 0.2843 1.0779 0.044 Uiso 0.581(6) 1 calc PR A 1
C2B C 0.3830(2) 0.3242(2) 0.7253(10) 0.0405(15) Uani 0.419(6) 1 d P A 2
C3B C 0.3840(2) 0.3620(3) 0.5561(9) 0.0371(13) Uani 0.419(6) 1 d P A 2
C4B C 0.3905(2) 0.4316(2) 0.5692(9) 0.0341(12) Uani 0.419(6) 1 d P A 2
H4B H 0.3919 0.458 0.4584 0.041 Uiso 0.419(6) 1 calc PR A 2
C5B C 0.3950(2) 0.4627(2) 0.7425(8) 0.0336(12) Uani 0.419(6) 1 d P A 2
H5B H 0.3989 0.5103 0.7488 0.04 Uiso 0.419(6) 1 calc PR A 2
C6B C 0.3940(3) 0.4257(3) 0.9058(9) 0.0404(13) Uani 0.419(6) 1 d P A 2
H6B H 0.3974 0.4476 1.0238 0.048 Uiso 0.419(6) 1 calc PR A 2
C1B C 0.3879(3) 0.3559(3) 0.8957(9) 0.0416(15) Uani 0.419(6) 1 d P A 2
H1B H 0.3871 0.3301 1.0077 0.05 Uiso 0.419(6) 1 calc PR A 2
O1B O 0.3781(4) 0.3361(4) 0.3542(11) 0.0293(10) Uani 0.419(6) 1 d P A 2
H1B1 H 0.372 0.2942 0.3553 0.044 Uiso 0.419(6) 1 calc PR A 2

loop_
_atom_site_aniso_label
_atom_site_aniso_U_11
_atom_site_aniso_U_22
_atom_site_aniso_U_33
_atom_site_aniso_U_23
_atom_site_aniso_U_13
_atom_site_aniso_U_12
C17 0.049(3) 0.019(2) 0.040(3) -0.002(2) 0.012(3) -0.0053(19)
O3 0.0293(17) 0.0180(14) 0.049(2) 0.0002(16) 0.0018(17) 0.0022(13)
C14 0.025(2) 0.0189(19) 0.024(2) 0.0005(18) -0.0024(18) 0.0020(16)
C13 0.0199(19) 0.023(2) 0.028(2) 0.000(2) -0.004(2) -0.0010(16)
C12 0.0210(19) 0.0227(19) 0.031(2) -0.002(2) -0.005(2) 0.0026(16)
C11 0.024(2) 0.0194(19) 0.024(2) -0.0010(18) -0.0083(18) -0.0001(16)
C16 0.0185(19) 0.025(2) 0.026(2) 0.001(2) -0.0028(18) -0.0042(17)
C15 0.0199(19) 0.027(2) 0.027(2) -0.003(2) -0.0005(19) 0.0038(17)
C10 0.024(2) 0.0169(19) 0.041(3) 0.000(2) -0.014(2) 0.0020(16)
O2 0.0224(16) 0.0215(16) 0.141(5) -0.012(3) -0.025(3) 0.0044(13)
C9 0.021(2) 0.0215(19) 0.027(2) 0.002(2) -0.0043(19) 0.0017(16)
C7 0.0208(19) 0.027(2) 0.026(2) 0.001(2) -0.006(2) -0.0037(17)
C8 0.0232(19) 0.020(2) 0.035(2) -0.005(2) 0.003(2) -0.0026(17)
N1 0.0242(19) 0.0176(17) 0.098(4) 0.001(2) -0.028(3) -0.0034(15)
C2A 0.021(2) 0.017(2) 0.084(5) 0.006(3) -0.022(3) -0.0023(17)
C3A 0.018(2) 0.028(3) 0.065(4) -0.001(3) -0.005(2) 0.0026(19)
C4A 0.025(2) 0.021(2) 0.056(3) 0.002(2) 0.002(3) 0.0005(19)
C5A 0.027(2) 0.0156(19) 0.059(4) 0.004(2) -0.007(3) 0.0007(17)
C6A 0.038(3) 0.031(3) 0.053(3) -0.001(3) -0.023(3) -0.007(2)
C1A 0.034(3) 0.028(3) 0.063(4) 0.013(3) -0.031(3) -0.008(2)
O1A 0.039(2) 0.0148(19) 0.034(2) 0.004(2) -0.003(2) -0.0043(17)
C2B 0.021(2) 0.017(2) 0.084(5) 0.006(3) -0.022(3) -0.0023(17)
C3B 0.018(2) 0.028(3) 0.065(4) -0.001(3) -0.005(2) 0.0026(19)
C4B 0.025(2) 0.021(2) 0.056(3) 0.002(2) 0.002(3) 0.0005(19)
C5B 0.027(2) 0.0156(19) 0.059(4) 0.004(2) -0.007(3) 0.0007(17)
C6B 0.038(3) 0.031(3) 0.053(3) -0.001(3) -0.023(3) -0.007(2)
C1B 0.034(3) 0.028(3) 0.063(4) 0.013(3) -0.031(3) -0.008(2)
O1B 0.039(2) 0.0148(19) 0.034(2) 0.004(2) -0.003(2) -0.0043(17)

loop_
_atom_type_symbol
_atom_type_description
_atom_type_scat_dispersion_real
_atom_type_scat_dispersion_imag
_atom_type_scat_source
C C 0.0033 0 'International Tables Vol C Tables 4.2.6.8 and 6.1.1.4'
H H 0 0 'International Tables Vol C Tables 4.2.6.8 and 6.1.1.4'
N N 0.0061 0 'International Tables Vol C Tables 4.2.6.8 and 6.1.1.4'
O O 0.0106 0 'International Tables Vol C Tables 4.2.6.8 and 6.1.1.4'

loop_
_geom_angle_atom_site_label_1
_geom_angle_atom_site_label_2
_geom_angle_atom_site_label_3
_geom_angle
O3 C17 H17A 109.5
O3 C17 H17B 109.5
H17A C17 H17B 109.5
O3 C17 H17C 109.5
H17A C17 H17C 109.5
H17B C17 H17C 109.5
C14 O3 C17 117.0(4)
O3 C14 C13 125.0(4)
O3 C14 C15 115.2(4)
C13 C14 C15 119.8(4)
C12 C13 C14 119.6(4)
C12 C13 H13 120.2
C14 C13 H13 120.2
C13 C12 C11 121.3(4)
C13 C12 H12 119.3
C11 C12 H12 119.3
C16 C11 C12 117.8(4)
C16 C11 C10 122.1(4)
C12 C11 C10 120.2(4)
C15 C16 C11 121.6(4)
C15 C16 H16 119.2
C11 C16 H16 119.2
C16 C15 C14 119.8(4)
C16 C15 H15 120.1
C14 C15 H15 120.1
O2 C10 C9 122.7(4)
O2 C10 C11 118.6(4)
C9 C10 C11 118.8(4)
C7 C9 C10 124.6(4)
C7 C9 H9 117.7
C10 C9 H9 117.7
N1 C7 C9 121.3(4)
N1 C7 C8 118.1(4)
C9 C7 C8 120.6(4)
C7 C8 H8A 109.5
C7 C8 H8B 109.5
H8A C8 H8B 109.5
C7 C8 H8C 109.5
H8A C8 H8C 109.5
H8B C8 H8C 109.5
C7 N1 C2A 124.7(4)
C7 N1 H1 111(3)
C2A N1 H1 121(3)
C1A C2A C3A 120.5(4)
C1A C2A N1 120.9(6)
C3A C2A N1 118.6(6)
C4A C3A C2A 118.0(6)
C4A C3A H3A 121
C2A C3A H3A 121
C5A C4A C3A 120.6(6)
C5A C4A H4A 119.7
C3A C4A H4A 119.7
C6A C5A C4A 121.2(4)
C6A C5A H5A 119.4
C4A C5A H5A 119.4
C5A C6A C1A 119.2(6)
C5A C6A H6A 120.4
C1A C6A H6A 120.4
C2A C1A C6A 120.6(6)
C2A C1A O1A 128.3(5)
C6A C1A O1A 110.7(6)

loop_
_geom_bond_atom_site_label_1
_geom_bond_atom_site_label_2
_geom_bond_distance
C17 O3 1.431(5)
C17 H17A 0.98
C17 H17B 0.98
C17 H17C 0.98
O3 C14 1.371(5)
C14 C13 1.390(6)
C14 C15 1.391(6)
C13 C12 1.389(6)
C13 H13 0.95
C12 C11 1.395(6)
C12 H12 0.95
C11 C16 1.394(6)
C11 C10 1.495(5)
C16 C15 1.376(6)
C16 H16 0.95
C15 H15 0.95
C10 O2 1.259(5)
C10 C9 1.411(6)
C9 C7 1.380(6)
C9 H9 0.95
C7 N1 1.339(6)
C7 C8 1.501(6)
C8 H8A 0.98
C8 H8B 0.98
C8 H8C 0.98
N1 C2A 1.432(6)
N1 H1 0.97(6)
C2A C1A 1.373(9)
C2A C3A 1.422(9)
C3A C4A 1.391(7)
C3A H3A 0.95
C4A C5A 1.385(8)
C4A H4A 0.95
C5A C6A 1.377(8)
C5A H5A 0.95
C6A C1A 1.392(7)
C6A H6A 0.95
C1A O1A 1.492(8)
O1A H1A 0.84
O1B H1B1 0.84

loop_
_geom_hbond_atom_site_label_D
_geom_hbond_atom_site_label_H
_geom_hbond_atom_site_label_A
_geom_hbond_distance_DH
_geom_hbond_distance_HA
_geom_hbond_distance_DA
_geom_hbond_angle_DHA
_geom_hbond_site_symmetry_A
N1 H1 O2 0.97(6) 1.92(5) 2.667(5) 132(5) .
O1A H1A O2 0.84 1.89 2.645(6) 149.6 6
O1B H1B1 O2 0.84 2.22 2.961(9) 147.5 6_554

loop_
_geom_torsion_atom_site_label_1
_geom_torsion_atom_site_label_2
_geom_torsion_atom_site_label_3
_geom_torsion_atom_site_label_4
_geom_torsion
C17 O3 C14 C13 0.5(7)
C17 O3 C14 C15 -178.5(4)
O3 C14 C13 C12 179.3(4)
C15 C14 C13 C12 -1.9(7)
C14 C13 C12 C11 -0.3(7)
C13 C12 C11 C16 0.7(7)
C13 C12 C11 C10 -179.6(4)
C12 C11 C16 C15 1.2(7)
C10 C11 C16 C15 -178.5(5)
C11 C16 C15 C14 -3.4(7)
O3 C14 C15 C16 -177.3(4)
C13 C14 C15 C16 3.7(7)
C16 C11 C10 O2 157.4(5)
C12 C11 C10 O2 -22.2(8)
C16 C11 C10 C9 -23.3(7)
C12 C11 C10 C9 157.1(4)
O2 C10 C9 C7 0.2(8)
C11 C10 C9 C7 -179.1(5)
C10 C9 C7 N1 -2.5(8)
C10 C9 C7 C8 177.3(5)
C9 C7 N1 C2A -177.0(6)
C8 C7 N1 C2A 3.2(10)
C7 N1 C2A C1A -88.6(8)
C7 N1 C2A C3A 91.8(7)
C1A C2A C3A C4A 0.5(7)
N1 C2A C3A C4A -179.9(4)
C2A C3A C4A C5A -0.8(7)
C3A C4A C5A C6A 0.8(7)
C4A C5A C6A C1A -0.4(7)
C3A C2A C1A C6A -0.1(8)
N1 C2A C1A C6A -179.6(5)
C3A C2A C1A O1A 172.3(6)
N1 C2A C1A O1A -7.2(8)
C5A C6A C1A C2A 0.0(8)
C5A C6A C1A O1A -173.6(5)
